data_1537317
loop_
_publ_author_name
'Fuess, H.'
'Will, G.'

_publ_section_title
;
 Bestimmung der Kristallstruktur der Selenate M Se O4 (M = Mn, Co, Ni)
 durch Roentgen- und Neutronenbeugung
;
_journal_name_full 'Zeitschrift fuer Anorganische und Allgemeine Chemie'
_journal_page_first 125
_journal_page_last 137
_journal_volume 358
_journal_year 1968
_chemical_formula_sum 'Mn O4 Se'
_chemical_name_systematic 'Mn (Se O4)'
_space_group_IT_number 62
_symmetry_space_group_name_Hall '-P 2c 2ab'
_symmetry_space_group_name_H-M 'P b n m'
_cell_angle_alpha 90
_cell_angle_beta 90
_cell_angle_gamma 90
_cell_formula_units_Z 4
_cell_length_a 4.96
_cell_length_b 9.219
_cell_length_c 7.027
_cell_volume 321.318
_citation_journal_id_ASTM ZAACAB
_cod_data_source_file Fuess_ZAACAB_1968_906.cif
_cod_data_source_block Mn1O4Se1
_cod_original_cell_volume 321.3183
_cod_original_sg_symbol_Hall '-P 2ac 2n (z,x,y)'
_cod_original_formula_sum 'Mn1 O4 Se1'
_cod_database_code 1537317

loop_
_symmetry_equiv_pos_as_xyz
x,y,z
x+1/2,-y+1/2,-z
-x+1/2,y+1/2,-z+1/2
-x,-y,z+1/2
-x,-y,-z
-x-1/2,y-1/2,z
x-1/2,-y-1/2,z-1/2
x,y,-z-1/2

loop_
_atom_site_label
_atom_site_type_symbol
_atom_site_fract_x
_atom_site_fract_y
_atom_site_fract_z
_atom_site_occupancy
_atom_site_U_iso_or_equiv
O2 O-2 0.449 0.362 0.25 1 0.0
O3 O-2 0.327 0.126 0.062 1 0.0
Se1 Se+6 0.463 0.18 0.25 1 0.0
O1 O-2 0.781 0.129 0.25 1 0.0
Mn1 Mn+2 0 0 0 1 0.0
